data_4061045
loop_
_publ_author_name
'Lavanant, Laurent'
'Chou, Tsung-Yi'
'Chi, Yun'
'Lehmann, Christian W.'
'Toupet, Loic'
'Carpentier, Jean-Fran\,cois'

_publ_section_title
;
 C2-Symmetric Fluorous Diamino-Dialkoxide Complexes of Early Transition Metals
;
_journal_coden_ASTM ORGND7
_journal_issue 23
_journal_name_full Organometallics
_journal_page_first 5450
_journal_page_last 5458
_journal_paper_doi 10.1021/om0494364
_journal_volume 23
_journal_year 2004
_chemical_formula_moiety 'C26 H28 F12 N2 O2 Zr'
_chemical_formula_sum 'C26 H28 F12 N2 O2 Zr'
_chemical_formula_weight 719.72
_space_group_IT_number 14
_symmetry_cell_setting monoclinic
_symmetry_space_group_name_Hall '-P 2yn'
_symmetry_space_group_name_H-M 'P 1 21/n 1'
_cell_angle_alpha 90.00
_cell_angle_beta 117.97
_cell_angle_gamma 90.00
_cell_formula_units_Z 4
_cell_length_a 16.5131(2)
_cell_length_b 11.63810(10)
_cell_length_c 17.0637(2)
_cell_measurement_temperature 100
_cell_volume 2896.17(5)
_diffrn_ambient_temperature 100
_exptl_crystal_density_diffrn 1.651
_cod_depositor_comments
;
The following automatic conversions were performed:
'_geom_bond_publ_flag' value 'N' changed to 'n' according to
'/home/saulius/struct/CIF-dictionaries/cif_core.dic' dictionary named
'cif_core.dic' version 2.4.1 from 2010-06-29 (28 times).

Automatic conversion script
Id: cif_fix_enum 1527 2010-12-29 10:47:43Z saulius 
;
_cod_original_sg_symbol_Hall P21/n
_cod_original_sg_symbol_H-M 'P 21/n'
_cod_database_code 4061045

loop_
_symmetry_equiv_pos_as_xyz
'x, y, z'
'-x+1/2, y+1/2, -z+1/2'
'-x, -y, -z'
'x-1/2, -y-1/2, z-1/2'

loop_
_atom_site_label
_atom_site_type_symbol
_atom_site_fract_x
_atom_site_fract_y
_atom_site_fract_z
_atom_site_U_iso_or_equiv
_atom_site_adp_type
_atom_site_occupancy
_atom_site_symmetry_multiplicity
_atom_site_calc_flag
_atom_site_refinement_flags
_atom_site_disorder_assembly
_atom_site_disorder_group
Zr1 Zr 0.939785(7) 0.177312(9) 0.653216(6) 0.01359(3) Uani 1 1 d . . .
O1 O 0.96589(5) 0.02162(7) 0.71260(6) 0.01823(15) Uani 1 1 d . . .
C1 C 0.90915(8) -0.06967(10) 0.70094(8) 0.0200(2) Uani 1 1 d . . .
C2 C 0.80613(8) -0.03194(10) 0.65419(9) 0.0233(2) Uani 1 1 d . . .
H2A H 0.7737 -0.0691 0.5952 0.028 Uiso 1 1 calc R . .
H2B H 0.7765 -0.0570 0.6901 0.028 Uiso 1 1 calc R . .
N3 N 0.79905(7) 0.09481(9) 0.64352(7) 0.01955(18) Uani 1 1 d . . .
C3 C 0.78597(9) 0.14717(12) 0.71616(9) 0.0261(2) Uani 1 1 d . . .
H3A H 0.7285 0.1194 0.7129 0.039 Uiso 1 1 calc R . .
H3B H 0.7836 0.2310 0.7100 0.039 Uiso 1 1 calc R . .
H3C H 0.8373 0.1257 0.7735 0.039 Uiso 1 1 calc R . .
C4 C 0.72050(8) 0.12561(11) 0.55609(9) 0.0236(2) Uani 1 1 d . . .
H4A H 0.7003 0.2049 0.5588 0.028 Uiso 1 1 calc R . .
H4B H 0.6685 0.0732 0.5431 0.028 Uiso 1 1 calc R . .
C5 C 0.74669(8) 0.11749(11) 0.48274(8) 0.0233(2) Uani 1 1 d . . .
H5A H 0.7702 0.0393 0.4825 0.028 Uiso 1 1 calc R . .
H5B H 0.6913 0.1294 0.4250 0.028 Uiso 1 1 calc R . .
C6 C 0.84186(10) 0.17940(12) 0.42005(8) 0.0261(2) Uani 1 1 d . . .
H6A H 0.7864 0.1832 0.3626 0.039 Uiso 1 1 calc R . .
H6B H 0.8688 0.1025 0.4283 0.039 Uiso 1 1 calc R . .
H6C H 0.8862 0.2365 0.4217 0.039 Uiso 1 1 calc R . .
N6 N 0.81789(7) 0.20365(9) 0.49236(6) 0.01789(17) Uani 1 1 d . . .
C7 C 0.77821(8) 0.32198(10) 0.47838(7) 0.01852(19) Uani 1 1 d . . .
H7A H 0.7121 0.3171 0.4611 0.022 Uiso 1 1 calc R . .
H7B H 0.7844 0.3599 0.4296 0.022 Uiso 1 1 calc R . .
O8 O 0.86746(6) 0.32586(7) 0.63790(5) 0.01769(15) Uani 1 1 d . . .
C8 C 0.82801(8) 0.39472(9) 0.56439(7) 0.01676(18) Uani 1 1 d . . .
C10 C 1.05564(8) 0.26293(11) 0.77225(8) 0.0212(2) Uani 1 1 d . . .
H10A H 1.1099 0.2119 0.7987 0.025 Uiso 1 1 calc R . .
H10B H 1.0733 0.3358 0.7544 0.025 Uiso 1 1 calc R . .
C11 C 1.02138(8) 0.28542(13) 0.83672(8) 0.0241(2) Uani 1 1 d . . .
C12 C 1.02103(9) 0.19930(15) 0.89361(9) 0.0312(3) Uani 1 1 d . . .
H12 H 1.0454 0.1258 0.8923 0.037 Uiso 1 1 calc R . .
C13 C 0.98568(11) 0.2190(2) 0.95215(10) 0.0478(5) Uani 1 1 d . . .
H13 H 0.9860 0.1591 0.9901 0.057 Uiso 1 1 calc R . .
C14 C 0.95011(13) 0.3254(2) 0.95530(12) 0.0587(7) Uani 1 1 d . . .
H14 H 0.9259 0.3389 0.9951 0.070 Uiso 1 1 calc R . .
C15 C 0.95025(12) 0.4118(2) 0.89985(11) 0.0525(6) Uani 1 1 d . . .
H15 H 0.9262 0.4852 0.9021 0.063 Uiso 1 1 calc R . .
C16 C 0.98492(10) 0.39318(15) 0.84099(9) 0.0341(3) Uani 1 1 d . . .
H16 H 0.9841 0.4537 0.8032 0.041 Uiso 1 1 calc R . .
C20 C 1.02923(8) 0.13731(10) 0.58832(7) 0.01873(19) Uani 1 1 d . . .
H20A H 1.0079 0.0639 0.5557 0.022 Uiso 1 1 calc R . .
H20B H 1.0190 0.1980 0.5440 0.022 Uiso 1 1 calc R . .
C21 C 1.12998(8) 0.12795(10) 0.64815(7) 0.01787(19) Uani 1 1 d . . .
C22 C 1.16821(8) 0.04035(11) 0.71114(8) 0.0214(2) Uani 1 1 d . . .
H22 H 1.1290 -0.0136 0.7184 0.026 Uiso 1 1 calc R . .
C23 C 1.26260(9) 0.03088(12) 0.76335(9) 0.0268(3) Uani 1 1 d . . .
H23 H 1.2872 -0.0299 0.8052 0.032 Uiso 1 1 calc R . .
C24 C 1.32094(9) 0.10912(14) 0.75490(10) 0.0331(3) Uani 1 1 d . . .
H24 H 1.3854 0.1020 0.7903 0.040 Uiso 1 1 calc R . .
C25 C 1.28436(10) 0.19802(14) 0.69425(11) 0.0341(3) Uani 1 1 d . . .
H25 H 1.3239 0.2529 0.6885 0.041 Uiso 1 1 calc R . .
C26 C 1.19006(9) 0.20724(12) 0.64178(9) 0.0250(2) Uani 1 1 d . . .
H26 H 1.1659 0.2688 0.6007 0.030 Uiso 1 1 calc R . .
C31 C 0.93633(9) -0.12393(13) 0.79221(10) 0.0298(3) Uani 1 1 d . . .
C32 C 0.92159(10) -0.15760(11) 0.64011(10) 0.0277(3) Uani 1 1 d . . .
C33 C 0.75823(9) 0.47451(11) 0.57306(9) 0.0227(2) Uani 1 1 d . . .
C34 C 0.90398(9) 0.46699(10) 0.56011(9) 0.0227(2) Uani 1 1 d . . .
F1 F 0.92214(7) -0.04959(10) 0.84403(6) 0.0408(2) Uani 1 1 d . . .
F2 F 1.02439(6) -0.15323(10) 0.83482(7) 0.0410(2) Uani 1 1 d . . .
F3 F 0.88707(7) -0.21761(9) 0.78626(8) 0.0472(3) Uani 1 1 d . . .
F4 F 1.00647(7) -0.19879(8) 0.67401(8) 0.0397(2) Uani 1 1 d . . .
F5 F 0.86449(7) -0.24661(7) 0.62063(8) 0.0427(2) Uani 1 1 d . . .
F6 F 0.90333(7) -0.10672(8) 0.56310(6) 0.03426(19) Uani 1 1 d . . .
F7 F 0.69537(6) 0.41209(8) 0.58238(7) 0.03217(18) Uani 1 1 d . . .
F8 F 0.71303(7) 0.54001(8) 0.50126(6) 0.0388(2) Uani 1 1 d . . .
F9 F 0.79638(6) 0.54339(7) 0.64305(6) 0.03151(18) Uani 1 1 d . . .
F10 F 0.87264(7) 0.53988(8) 0.49188(6) 0.0362(2) Uani 1 1 d . . .
F11 F 0.96292(6) 0.39570(7) 0.55085(7) 0.03331(19) Uani 1 1 d . . .
F12 F 0.95259(6) 0.52739(7) 0.63349(6) 0.03039(17) Uani 1 1 d . . .

loop_
_atom_site_aniso_label
_atom_site_aniso_U_11
_atom_site_aniso_U_22
_atom_site_aniso_U_33
_atom_site_aniso_U_23
_atom_site_aniso_U_13
_atom_site_aniso_U_12
Zr1 0.01165(5) 0.01533(5) 0.01302(5) -0.00013(3) 0.00515(4) -0.00024(3)
O1 0.0151(3) 0.0188(4) 0.0209(4) 0.0035(3) 0.0085(3) 0.0010(3)
C1 0.0170(5) 0.0181(5) 0.0249(5) 0.0060(4) 0.0099(4) 0.0018(4)
C2 0.0167(5) 0.0199(5) 0.0314(6) 0.0057(4) 0.0097(4) -0.0008(4)
N3 0.0145(4) 0.0192(4) 0.0241(5) 0.0046(4) 0.0084(4) 0.0013(3)
C3 0.0246(6) 0.0288(6) 0.0317(6) 0.0056(5) 0.0189(5) 0.0047(5)
C4 0.0125(4) 0.0231(5) 0.0293(6) 0.0062(4) 0.0048(4) -0.0005(4)
C5 0.0182(5) 0.0193(5) 0.0219(5) -0.0009(4) 0.0007(4) -0.0022(4)
C6 0.0264(6) 0.0336(6) 0.0151(5) -0.0027(4) 0.0070(4) 0.0066(5)
N6 0.0172(4) 0.0180(4) 0.0151(4) -0.0013(3) 0.0048(3) 0.0013(3)
C7 0.0173(5) 0.0192(5) 0.0153(4) 0.0016(4) 0.0045(4) 0.0021(4)
O8 0.0193(4) 0.0166(3) 0.0147(3) 0.0001(3) 0.0059(3) 0.0014(3)
C8 0.0163(4) 0.0152(4) 0.0178(4) 0.0005(4) 0.0072(4) 0.0009(3)
C10 0.0166(5) 0.0262(5) 0.0183(5) -0.0046(4) 0.0060(4) 0.0003(4)
C11 0.0145(5) 0.0366(6) 0.0164(5) -0.0071(5) 0.0032(4) 0.0018(4)
C12 0.0196(6) 0.0506(8) 0.0192(5) 0.0002(5) 0.0055(4) 0.0000(5)
C13 0.0285(7) 0.0925(15) 0.0207(6) 0.0024(8) 0.0101(6) -0.0013(9)
C14 0.0322(8) 0.120(2) 0.0265(7) -0.0111(10) 0.0158(6) 0.0147(10)
C15 0.0345(8) 0.0856(15) 0.0298(7) -0.0168(9) 0.0088(6) 0.0253(9)
C16 0.0257(6) 0.0461(8) 0.0225(6) -0.0115(6) 0.0046(5) 0.0108(6)
C20 0.0173(5) 0.0219(5) 0.0174(4) 0.0004(4) 0.0085(4) 0.0023(4)
C21 0.0173(5) 0.0195(5) 0.0179(5) -0.0024(4) 0.0092(4) 0.0017(4)
C22 0.0215(5) 0.0210(5) 0.0210(5) -0.0007(4) 0.0094(4) 0.0035(4)
C23 0.0247(6) 0.0261(6) 0.0232(5) -0.0026(5) 0.0059(5) 0.0075(5)
C24 0.0177(5) 0.0382(7) 0.0342(7) -0.0078(6) 0.0045(5) 0.0023(5)
C25 0.0214(6) 0.0347(7) 0.0422(8) -0.0039(6) 0.0117(6) -0.0067(5)
C26 0.0220(5) 0.0235(5) 0.0284(6) -0.0001(5) 0.0107(5) -0.0020(4)
C31 0.0231(6) 0.0341(7) 0.0344(7) 0.0164(6) 0.0153(5) 0.0033(5)
C32 0.0267(6) 0.0181(5) 0.0392(7) 0.0005(5) 0.0161(5) 0.0006(4)
C33 0.0221(5) 0.0200(5) 0.0256(5) -0.0004(4) 0.0108(4) 0.0034(4)
C34 0.0220(5) 0.0179(5) 0.0275(6) 0.0012(4) 0.0110(4) -0.0010(4)
F1 0.0451(5) 0.0543(6) 0.0322(4) 0.0147(4) 0.0257(4) 0.0085(5)
F2 0.0253(4) 0.0557(6) 0.0390(5) 0.0261(4) 0.0126(4) 0.0116(4)
F3 0.0400(5) 0.0411(5) 0.0594(7) 0.0273(5) 0.0224(5) -0.0043(4)
F4 0.0319(5) 0.0312(4) 0.0566(6) -0.0013(4) 0.0213(4) 0.0105(4)
F5 0.0412(5) 0.0173(4) 0.0670(7) -0.0044(4) 0.0233(5) -0.0059(4)
F6 0.0439(5) 0.0301(4) 0.0299(4) -0.0069(3) 0.0182(4) -0.0032(4)
F7 0.0252(4) 0.0309(4) 0.0482(5) -0.0071(4) 0.0237(4) -0.0014(3)
F8 0.0406(5) 0.0364(5) 0.0372(5) 0.0131(4) 0.0163(4) 0.0228(4)
F9 0.0345(4) 0.0244(4) 0.0371(4) -0.0105(3) 0.0181(4) 0.0003(3)
F10 0.0408(5) 0.0295(4) 0.0367(5) 0.0119(4) 0.0169(4) -0.0061(4)
F11 0.0274(4) 0.0281(4) 0.0541(6) -0.0060(4) 0.0271(4) -0.0037(3)
F12 0.0250(4) 0.0236(4) 0.0365(4) -0.0066(3) 0.0093(3) -0.0076(3)

loop_
_geom_bond_atom_site_label_1
_geom_bond_atom_site_label_2
_geom_bond_distance
_geom_bond_site_symmetry_2
_geom_bond_publ_flag
Zr1 O1 2.0214(8) . ?
Zr1 O8 2.0471(8) . ?
Zr1 C10 2.2657(12) . ?
Zr1 C20 2.2714(11) . ?
Zr1 N3 2.4473(10) . ?
Zr1 N6 2.5488(9) . ?
O1 C1 1.3681(14) . ?
C1 C32 1.5385(19) . ?
C1 C31 1.5394(18) . ?
C1 C2 1.5653(17) . ?
C2 N3 1.4842(16) . ?
C2 H2A 0.9900 . n
C2 H2B 0.9900 . n
N3 C3 1.4851(17) . ?
N3 C4 1.4904(15) . ?
C3 H3A 0.9800 . n
C3 H3B 0.9800 . n
C3 H3C 0.9800 . n
C4 C5 1.507(2) . ?
C4 H4A 0.9900 . n
C4 H4B 0.9900 . n
C5 N6 1.4946(16) . ?
C5 H5A 0.9900 . n
C5 H5B 0.9900 . n
C6 N6 1.4888(16) . ?
C6 H6A 0.9800 . n
C6 H6B 0.9800 . n
C6 H6C 0.9800 . n
N6 C7 1.4955(15) . ?
C7 C8 1.5538(16) . ?
C7 H7A 0.9900 . n
C7 H7B 0.9900 . n
O8 C8 1.3687(13) . ?
C8 C33 1.5400(17) . ?
C8 C34 1.5403(17) . ?
C10 C11 1.4773(17) . ?
C10 H10A 0.9900 . n
C10 H10B 0.9900 . n
C11 C12 1.397(2) . ?
C11 C16 1.408(2) . ?
C12 C13 1.392(2) . ?
C12 H12 0.9500 . n
C13 C14 1.382(3) . ?
C13 H13 0.9500 . n
C14 C15 1.382(3) . ?
C14 H14 0.9500 . n
C15 C16 1.387(2) . ?
C15 H15 0.9500 . n
C16 H16 0.9500 . n
C20 C21 1.4927(16) . ?
C20 H20A 0.9900 . n
C20 H20B 0.9900 . n
C21 C26 1.3960(17) . ?
C21 C22 1.3988(17) . ?
C22 C23 1.3901(18) . ?
C22 H22 0.9500 . n
C23 C24 1.382(2) . ?
C23 H23 0.9500 . n
C24 C25 1.386(2) . ?
C24 H24 0.9500 . n
C25 C26 1.389(2) . ?
C25 H25 0.9500 . n
C26 H26 0.9500 . n
C31 F2 1.3294(16) . ?
C31 F1 1.3340(19) . ?
C31 F3 1.3354(17) . ?
C32 F4 1.3298(16) . ?
C32 F5 1.3337(16) . ?
C32 F6 1.3404(17) . ?
C33 F9 1.3267(15) . ?
C33 F8 1.3346(15) . ?
C33 F7 1.3361(15) . ?
C34 F12 1.3279(15) . ?
C34 F10 1.3334(15) . ?
C34 F11 1.3434(15) . ?
